data_7054734
loop_
_publ_author_name
'Garc\'ia-Eleno, Marco A.'
'Padilla-Mata, Esteban'
'Estudiante-Negrete, Fabiola'
'Pichal-Cerda, Francisco'
'Hern\'andez-Ortega, Sim\'on'
'Toscano, Rub\'en A.'
'Morales-Morales, David'

_publ_section_title
;
 Single step, high yield synthesis of para-hydroxy functionalized POCOP
 ligands and their Ni(ii) pincer derivatives
;
_journal_issue 5
_journal_name_full 'New J. Chem.'
_journal_page_first 3361
_journal_paper_doi 10.1039/C5NJ00052A
_journal_volume 39
_journal_year 2015
_chemical_formula_moiety 'C29 H43 Cl Ni O4 P2'
_chemical_formula_sum 'C29 H43 Cl Ni O4 P2'
_chemical_formula_weight 611.73
_space_group_crystal_system monoclinic
_space_group_IT_number 14
_space_group_name_Hall '-P 2ybc'
_space_group_name_H-M_alt 'P 1 21/c 1'
_symmetry_space_group_name_Hall '-P 2ybc'
_symmetry_space_group_name_H-M 'P 1 21/c 1'
_atom_sites_solution_hydrogens geom
_atom_sites_solution_primary direct
_atom_sites_solution_secondary difmap
_audit_creation_method SHELXL-2014/7
_audit_update_record
;
2015-02-20 deposited with the CCDC.
2015-03-17 downloaded from the CCDC.
;
_cell_angle_alpha 90
_cell_angle_beta 101.306(4)
_cell_angle_gamma 90
_cell_formula_units_Z 4
_cell_length_a 8.0299(15)
_cell_length_b 27.236(5)
_cell_length_c 15.128(3)
_cell_measurement_reflns_used 4374
_cell_measurement_temperature 298(2)
_cell_measurement_theta_max 24.05
_cell_measurement_theta_min 2.59
_cell_volume 3244.3(11)
_computing_cell_refinement 'SMART V 5.625 (Bruker, 1999)'
_computing_data_collection 'SMART V 5.625 (Bruker, 1999)'
_computing_data_reduction 'SAINT V 7.34A (Bruker, 2006)'
_computing_molecular_graphics 'SHELXTL V 6.12 (Sheldrick, 2000)'
_computing_publication_material 'SHELXTL V 6.12 (Sheldrick, 2000)'
_computing_structure_refinement 'SHELXL-2014/7 (Sheldrick, 2014)'
_computing_structure_solution 'SHELXTL V 6.12 (Sheldrick, 2000)'
_diffrn_ambient_temperature 298(2)
_diffrn_detector_area_resol_mean 8.333
_diffrn_measured_fraction_theta_full 1.000
_diffrn_measured_fraction_theta_max 0.999
_diffrn_measurement_device_type 'Bruker Smart Apex CCD diffractometer'
_diffrn_measurement_method \w-scans
_diffrn_radiation_monochromator graphite
_diffrn_radiation_type MoK\a
_diffrn_radiation_wavelength 0.71073
_diffrn_reflns_av_R_equivalents 0.0940
_diffrn_reflns_av_unetI/netI 0.1110
_diffrn_reflns_Laue_measured_fraction_full 1.000
_diffrn_reflns_Laue_measured_fraction_max 0.999
_diffrn_reflns_limit_h_max 9
_diffrn_reflns_limit_h_min -9
_diffrn_reflns_limit_k_max 32
_diffrn_reflns_limit_k_min -32
_diffrn_reflns_limit_l_max 18
_diffrn_reflns_limit_l_min -18
_diffrn_reflns_number 26672
_diffrn_reflns_point_group_measured_fraction_full 1.000
_diffrn_reflns_point_group_measured_fraction_max 0.999
_diffrn_reflns_theta_full 25.242
_diffrn_reflns_theta_max 25.328
_diffrn_reflns_theta_min 2.030
_diffrn_source 'fine-focus sealed tube'
_exptl_absorpt_coefficient_mu 0.809
_exptl_absorpt_correction_T_max 0.9554
_exptl_absorpt_correction_T_min 0.8091
_exptl_absorpt_correction_type analytical
_exptl_absorpt_process_details 'SHELXTL V 6.12 (Sheldrick, 2008)'
_exptl_crystal_colour Colorless
_exptl_crystal_density_diffrn 1.252
_exptl_crystal_description Prism
_exptl_crystal_F_000 1296
_exptl_crystal_size_max 0.320
_exptl_crystal_size_mid 0.080
_exptl_crystal_size_min 0.050
_refine_diff_density_max 0.547
_refine_diff_density_min -0.304
_refine_diff_density_rms 0.047
_refine_ls_extinction_method none
_refine_ls_goodness_of_fit_ref 0.826
_refine_ls_hydrogen_treatment constr
_refine_ls_matrix_type full
_refine_ls_number_parameters 392
_refine_ls_number_reflns 5920
_refine_ls_number_restraints 212
_refine_ls_restrained_S_all 0.819
_refine_ls_R_factor_all 0.1174
_refine_ls_R_factor_gt 0.0525
_refine_ls_shift/su_max 0.001
_refine_ls_shift/su_mean 0.000
_refine_ls_structure_factor_coef Fsqd
_refine_ls_weighting_details 'w=1/[\s^2^(Fo^2^)+(0.0177P)^2^] where P=(Fo^2^+2Fc^2^)/3'
_refine_ls_weighting_scheme calc
_refine_ls_wR_factor_gt 0.0691
_refine_ls_wR_factor_ref 0.0817
_reflns_Friedel_coverage 0.000
_reflns_number_gt 3125
_reflns_number_total 5920
_reflns_threshold_expression 'I > 2\s(I)'
_cod_data_source_file c5nj00052a2.cif
_cod_data_source_block COMPOUND_7
_cod_depositor_comments
;
The following automatic conversions were performed:

'_exptl_absorpt_correction_type' value 'Analytical' changed to
'analytical' according to
/usr/data/users/saulius/crontab/automatic-downloads/rss-feeds/RSC/lib/dictionaries/cif_core.dic
dictionary named 'cif_core.dic' version 2.4.2 from 2011-04-26.

Automatic conversion script
Id: cif_fix_values 3105 2015-03-04 15:46:00Z robertas 

 Adding full bibliography for 7054731--7054734.cif.
;
_cod_original_cell_volume 3244.2(10)
_cod_database_code 7054734
_shelx_shelxl_version_number 2014/7
_shelx_space_group_comment
;
The symmetry employed for this shelxl refinement is uniquely defined
by the following loop, which should always be used as a source of
symmetry information in preference to the above space-group names.
They are only intended as comments.
;
_shelx_estimated_absorpt_t_min 0.782
_shelx_estimated_absorpt_t_max 0.961
_exptl_absorpt_special_details
;
The compound display disorder affecting the phenyl ring of the 
benzoate moiety included, which was modeled with SIMU and DELU 
restraints on anisotropic displacement parameters and SAME 
geometrical restraints
;

loop_
_space_group_symop_operation_xyz
'x, y, z'
'-x, y+1/2, -z+1/2'
'-x, -y, -z'
'x, -y-1/2, z-1/2'

loop_
_atom_site_label
_atom_site_type_symbol
_atom_site_fract_x
_atom_site_fract_y
_atom_site_fract_z
_atom_site_U_iso_or_equiv
_atom_site_adp_type
_atom_site_occupancy
_atom_site_site_symmetry_order
_atom_site_calc_flag
_atom_site_refinement_flags_posn
_atom_site_refinement_flags_adp
_atom_site_refinement_flags_occupancy
_atom_site_disorder_assembly
_atom_site_disorder_group
Ni Ni 0.48328(6) 0.13042(2) 0.67957(3) 0.04660(16) Uani 1 1 d . . . . .
Cl Cl 0.60526(14) 0.19750(4) 0.64183(8) 0.0807(4) Uani 1 1 d . . . . .
P1 P 0.32960(13) 0.11380(4) 0.54714(7) 0.0461(3) Uani 1 1 d . . . . .
P2 P 0.60631(13) 0.12722(4) 0.82182(7) 0.0537(3) Uani 1 1 d . . . . .
O1 O 0.2351(3) 0.06082(8) 0.56011(16) 0.0550(7) Uani 1 1 d . . . . .
O2 O 0.5053(3) 0.08340(10) 0.86534(17) 0.0627(8) Uani 1 1 d . . . . .
O3 O 0.1080(3) -0.04699(10) 0.78521(19) 0.0709(9) Uani 1 1 d . . . . .
O4 O 0.3136(4) -0.10121(11) 0.7809(2) 0.0987(12) Uani 1 1 d . . . . .
C1 C 0.2634(5) 0.04619(14) 0.6494(3) 0.0470(10) Uani 1 1 d . . . . .
C2 C 0.3741(5) 0.07422(13) 0.7117(3) 0.0448(10) Uani 1 1 d . . . . .
C3 C 0.3960(5) 0.05717(15) 0.8006(3) 0.0509(11) Uani 1 1 d . . . . .
C4 C 0.3147(5) 0.01676(15) 0.8261(3) 0.0597(12) Uani 1 1 d . . . . .
H4 H 0.3326 0.0067 0.8860 0.072 Uiso 1 1 calc R U . . .
C5 C 0.2062(5) -0.00829(14) 0.7602(3) 0.0556(11) Uani 1 1 d . . . . .
C6 C 0.1772(5) 0.00533(13) 0.6711(3) 0.0552(11) Uani 1 1 d . . . . .
H6 H 0.1030 -0.0121 0.6273 0.066 Uiso 1 1 calc R U . . .
C7 C 0.4447(5) 0.09711(15) 0.4563(3) 0.0544(11) Uani 1 1 d . . . . .
C8 C 0.5013(6) 0.14314(15) 0.4111(3) 0.0899(15) Uani 1 1 d . . . . .
H8A H 0.5771 0.1338 0.3723 0.135 Uiso 1 1 calc R U . . .
H8B H 0.5584 0.1652 0.4566 0.135 Uiso 1 1 calc R U . . .
H8C H 0.4035 0.1592 0.3763 0.135 Uiso 1 1 calc R U . . .
C9 C 0.3431(5) 0.06306(15) 0.3850(3) 0.0775(14) Uani 1 1 d . . . . .
H9A H 0.2501 0.0809 0.3498 0.116 Uiso 1 1 calc R U . . .
H9B H 0.2999 0.0359 0.4142 0.116 Uiso 1 1 calc R U . . .
H9C H 0.4155 0.0510 0.3464 0.116 Uiso 1 1 calc R U . . .
C10 C 0.6033(5) 0.06977(15) 0.5062(3) 0.0816(14) Uani 1 1 d . . . . .
H10A H 0.6682 0.0582 0.4634 0.122 Uiso 1 1 calc R U . . .
H10B H 0.5691 0.0424 0.5384 0.122 Uiso 1 1 calc R U . . .
H10C H 0.6716 0.0917 0.5481 0.122 Uiso 1 1 calc R U . . .
C11 C 0.1419(5) 0.15317(14) 0.5098(3) 0.0538(11) Uani 1 1 d . . . . .
C12 C 0.0545(5) 0.15625(14) 0.5913(3) 0.0734(13) Uani 1 1 d . . . . .
H12A H -0.0419 0.1777 0.5774 0.110 Uiso 1 1 calc R U . . .
H12B H 0.1331 0.1689 0.6423 0.110 Uiso 1 1 calc R U . . .
H12C H 0.0177 0.1241 0.6051 0.110 Uiso 1 1 calc R U . . .
C13 C 0.1931(5) 0.20519(15) 0.4865(3) 0.0885(15) Uani 1 1 d . . . . .
H13A H 0.2330 0.2045 0.4307 0.133 Uiso 1 1 calc R U . . .
H13B H 0.2818 0.2171 0.5337 0.133 Uiso 1 1 calc R U . . .
H13C H 0.0965 0.2266 0.4806 0.133 Uiso 1 1 calc R U . . .
C14 C 0.0151(5) 0.13181(16) 0.4302(3) 0.0881(15) Uani 1 1 d . . . . .
H14A H -0.0865 0.1513 0.4196 0.132 Uiso 1 1 calc R U . . .
H14B H -0.0122 0.0987 0.4437 0.132 Uiso 1 1 calc R U . . .
H14C H 0.0645 0.1321 0.3773 0.132 Uiso 1 1 calc R U . . .
C15 C 0.8239(5) 0.10184(19) 0.8437(3) 0.0789(14) Uani 1 1 d . . . . .
C16 C 0.8125(6) 0.0548(2) 0.7872(4) 0.158(3) Uani 1 1 d . . . . .
H16A H 0.7813 0.0630 0.7244 0.237 Uiso 1 1 calc R U . . .
H16B H 0.7284 0.0334 0.8034 0.237 Uiso 1 1 calc R U . . .
H16C H 0.9208 0.0386 0.7984 0.237 Uiso 1 1 calc R U . . .
C17 C 0.8927(6) 0.0887(2) 0.9420(3) 0.128(2) Uani 1 1 d . . . . .
H17A H 1.0011 0.0729 0.9471 0.192 Uiso 1 1 calc R U . . .
H17B H 0.8150 0.0668 0.9629 0.192 Uiso 1 1 calc R U . . .
H17C H 0.9053 0.1180 0.9778 0.192 Uiso 1 1 calc R U . . .
C18 C 0.9450(6) 0.1367(2) 0.8112(4) 0.146(3) Uani 1 1 d . . . . .
H18A H 0.9780 0.1620 0.8552 0.219 Uiso 1 1 calc R U . . .
H18B H 0.8902 0.1512 0.7551 0.219 Uiso 1 1 calc R U . . .
H18C H 1.0439 0.1190 0.8024 0.219 Uiso 1 1 calc R U . . .
C19 C 0.5739(6) 0.17933(17) 0.8945(3) 0.0736(14) Uani 1 1 d . . . . .
C20 C 0.5881(7) 0.16537(19) 0.9933(3) 0.133(2) Uani 1 1 d . . . . .
H20A H 0.6988 0.1520 1.0162 0.200 Uiso 1 1 calc R U . . .
H20B H 0.5033 0.1413 0.9986 0.200 Uiso 1 1 calc R U . . .
H20C H 0.5712 0.1940 1.0275 0.200 Uiso 1 1 calc R U . . .
C21 C 0.6978(7) 0.22067(18) 0.8883(4) 0.154(3) Uani 1 1 d . . . . .
H21A H 0.6939 0.2287 0.8261 0.230 Uiso 1 1 calc R U . . .
H21B H 0.8106 0.2105 0.9155 0.230 Uiso 1 1 calc R U . . .
H21C H 0.6672 0.2490 0.9193 0.230 Uiso 1 1 calc R U . . .
C22 C 0.3958(6) 0.19635(19) 0.8580(4) 0.140(2) Uani 1 1 d . . . . .
H22A H 0.3722 0.2250 0.8904 0.210 Uiso 1 1 calc R U . . .
H22B H 0.3174 0.1707 0.8652 0.210 Uiso 1 1 calc R U . . .
H22C H 0.3841 0.2042 0.7952 0.210 Uiso 1 1 calc R U . . .
C23 C 0.1734(7) -0.09245(17) 0.7917(3) 0.0621(13) Uani 1 1 d . . . . .
C24 C 0.0486(6) -0.12936(15) 0.8092(3) 0.0664(11) Uani 1 1 d D U . . .
C25 C 0.1061(16) -0.1773(2) 0.8045(15) 0.0826(19) Uani 0.59(2) 1 d D U P A 1
H25 H 0.2149 -0.1834 0.7947 0.099 Uiso 0.59(2) 1 calc R U P A 1
C26 C -0.002(2) -0.2161(2) 0.8147(10) 0.092(2) Uani 0.59(2) 1 d D U P A 1
H26 H 0.0349 -0.2484 0.8119 0.111 Uiso 0.59(2) 1 calc R U P A 1
C27 C -0.1628(17) -0.2063(5) 0.8291(10) 0.091(2) Uani 0.59(2) 1 d D U P A 1
H27 H -0.2357 -0.2323 0.8338 0.109 Uiso 0.59(2) 1 calc R U P A 1
C28 C -0.2189(11) -0.1587(5) 0.8367(9) 0.081(2) Uani 0.59(2) 1 d D U P A 1
H28 H -0.3267 -0.1526 0.8480 0.097 Uiso 0.59(2) 1 calc R U P A 1
C29 C -0.1092(14) -0.1201(3) 0.8269(17) 0.0698(18) Uani 0.59(2) 1 d D U P A 1
H29 H -0.1437 -0.0879 0.8325 0.084 Uiso 0.59(2) 1 calc R U P A 1
C25A C 0.064(2) -0.1800(3) 0.803(2) 0.082(2) Uani 0.41(2) 1 d D U P A 2
H25A H 0.1635 -0.1936 0.7916 0.099 Uiso 0.41(2) 1 calc R U P A 2
C26A C -0.070(3) -0.2103(4) 0.8142(16) 0.089(2) Uani 0.41(2) 1 d D U P A 2
H26A H -0.0629 -0.2441 0.8073 0.106 Uiso 0.41(2) 1 calc R U P A 2
C27A C -0.215(2) -0.1896(7) 0.8355(14) 0.089(2) Uani 0.41(2) 1 d D U P A 2
H27A H -0.3010 -0.2100 0.8469 0.106 Uiso 0.41(2) 1 calc R U P A 2
C28A C -0.2333(13) -0.1394(7) 0.8402(13) 0.080(2) Uani 0.41(2) 1 d D U P A 2
H28A H -0.3326 -0.1258 0.8525 0.096 Uiso 0.41(2) 1 calc R U P A 2
C29A C -0.100(2) -0.1093(4) 0.826(3) 0.072(2) Uani 0.41(2) 1 d D U P A 2
H29A H -0.1113 -0.0753 0.8282 0.087 Uiso 0.41(2) 1 calc R U P A 2

loop_
_atom_site_aniso_label
_atom_site_aniso_U_11
_atom_site_aniso_U_22
_atom_site_aniso_U_33
_atom_site_aniso_U_23
_atom_site_aniso_U_13
_atom_site_aniso_U_12
Ni 0.0470(3) 0.0449(3) 0.0475(3) -0.0015(3) 0.0084(2) -0.0049(3)
Cl 0.0845(9) 0.0690(8) 0.0855(9) 0.0066(7) 0.0087(7) -0.0320(7)
P1 0.0525(7) 0.0433(7) 0.0432(7) 0.0014(5) 0.0109(6) -0.0055(5)
P2 0.0485(7) 0.0626(7) 0.0492(7) -0.0093(6) 0.0073(6) -0.0003(6)
O1 0.0700(19) 0.0488(16) 0.0442(18) -0.0007(14) 0.0062(15) -0.0188(14)
O2 0.070(2) 0.072(2) 0.0436(18) -0.0013(15) 0.0066(15) -0.0098(16)
O3 0.077(2) 0.0453(18) 0.098(2) 0.0161(17) 0.0370(18) 0.0014(17)
O4 0.096(3) 0.066(2) 0.142(3) 0.024(2) 0.041(3) 0.012(2)
C1 0.056(3) 0.038(2) 0.047(3) 0.001(2) 0.012(2) 0.004(2)
C2 0.049(3) 0.042(2) 0.045(3) -0.002(2) 0.012(2) 0.002(2)
C3 0.059(3) 0.047(3) 0.046(3) -0.001(2) 0.011(2) 0.002(2)
C4 0.068(3) 0.061(3) 0.053(3) 0.013(3) 0.020(3) 0.003(3)
C5 0.063(3) 0.036(3) 0.074(4) 0.010(3) 0.029(3) 0.002(2)
C6 0.068(3) 0.038(3) 0.061(3) -0.001(2) 0.018(2) -0.005(2)
C7 0.058(3) 0.057(3) 0.050(3) -0.007(2) 0.016(2) -0.003(2)
C8 0.113(4) 0.091(4) 0.080(4) 0.005(3) 0.054(3) -0.009(3)
C9 0.093(4) 0.083(3) 0.057(3) -0.022(3) 0.016(3) 0.003(3)
C10 0.065(3) 0.091(4) 0.091(4) -0.021(3) 0.020(3) 0.019(3)
C11 0.051(3) 0.060(3) 0.051(3) 0.000(2) 0.011(2) -0.002(2)
C12 0.063(3) 0.087(3) 0.074(3) -0.006(3) 0.023(3) 0.015(2)
C13 0.080(3) 0.067(3) 0.121(4) 0.031(3) 0.027(3) 0.017(3)
C14 0.066(3) 0.126(4) 0.065(3) -0.011(3) -0.007(3) 0.012(3)
C15 0.054(3) 0.118(4) 0.060(3) 0.000(3) 0.001(3) 0.015(3)
C16 0.103(5) 0.188(6) 0.167(6) -0.076(5) -0.011(4) 0.088(5)
C17 0.087(4) 0.211(6) 0.075(4) 0.024(4) -0.007(3) 0.051(4)
C18 0.051(3) 0.247(7) 0.144(6) 0.045(5) 0.028(4) 0.002(4)
C19 0.075(4) 0.082(4) 0.062(3) -0.030(3) 0.010(3) -0.002(3)
C20 0.190(6) 0.147(5) 0.064(4) -0.039(4) 0.029(4) 0.005(5)
C21 0.193(6) 0.106(5) 0.175(6) -0.086(4) 0.068(5) -0.062(5)
C22 0.112(5) 0.157(6) 0.143(5) -0.083(4) 0.007(4) 0.063(4)
C23 0.078(4) 0.060(3) 0.048(3) 0.006(2) 0.011(3) -0.002(3)
C24 0.091(3) 0.058(2) 0.044(2) 0.016(2) -0.002(2) -0.022(3)
C25 0.106(5) 0.058(3) 0.075(4) 0.015(4) -0.002(5) -0.021(3)
C26 0.109(5) 0.061(3) 0.098(4) 0.018(4) -0.003(5) -0.020(3)
C27 0.111(5) 0.057(4) 0.098(4) 0.021(4) 0.005(4) -0.023(4)
C28 0.102(4) 0.054(4) 0.081(4) 0.020(5) 0.004(3) -0.031(3)
C29 0.092(4) 0.060(4) 0.054(4) 0.021(5) 0.005(4) -0.029(3)
C25A 0.106(5) 0.059(3) 0.075(5) 0.019(4) -0.001(5) -0.024(4)
C26A 0.107(5) 0.059(4) 0.093(4) 0.021(4) 0.003(5) -0.024(4)
C27A 0.108(5) 0.057(5) 0.094(4) 0.021(5) 0.004(4) -0.025(4)
C28A 0.101(4) 0.055(5) 0.079(4) 0.023(5) 0.003(4) -0.032(4)
C29A 0.092(4) 0.062(4) 0.058(4) 0.021(6) 0.004(4) -0.028(4)

loop_
_atom_type_symbol
_atom_type_description
_atom_type_scat_dispersion_real
_atom_type_scat_dispersion_imag
_atom_type_scat_source
C C 0.0033 0.0016 'International Tables Vol C Tables 4.2.6.8 and 6.1.1.4'
H H 0.0000 0.0000 'International Tables Vol C Tables 4.2.6.8 and 6.1.1.4'
O O 0.0106 0.0060 'International Tables Vol C Tables 4.2.6.8 and 6.1.1.4'
P P 0.1023 0.0942 'International Tables Vol C Tables 4.2.6.8 and 6.1.1.4'
Cl Cl 0.1484 0.1585 'International Tables Vol C Tables 4.2.6.8 and 6.1.1.4'
Ni Ni 0.3393 1.1124 'International Tables Vol C Tables 4.2.6.8 and 6.1.1.4'

loop_
_geom_angle_atom_site_label_1
_geom_angle_atom_site_label_2
_geom_angle_atom_site_label_3
_geom_angle
C2 Ni P1 81.92(13)
C2 Ni P2 81.75(13)
P1 Ni P2 163.61(5)
C2 Ni Cl 178.49(11)
P1 Ni Cl 97.71(4)
P2 Ni Cl 98.64(5)
O1 P1 C11 100.16(16)
O1 P1 C7 100.37(16)
C11 P1 C7 114.27(18)
O1 P1 Ni 105.12(10)
C11 P1 Ni 116.14(13)
C7 P1 Ni 117.13(14)
O2 P2 C19 100.43(19)
O2 P2 C15 100.3(2)
C19 P2 C15 114.8(2)
O2 P2 Ni 105.00(10)
C19 P2 Ni 117.81(16)
C15 P2 Ni 114.86(15)
C1 O1 P1 112.0(2)
C3 O2 P2 112.7(2)
C23 O3 C5 118.5(3)
C6 C1 O1 118.0(4)
C6 C1 C2 124.4(4)
O1 C1 C2 117.6(3)
C1 C2 C3 114.3(4)
C1 C2 Ni 122.9(3)
C3 C2 Ni 122.8(3)
C4 C3 O2 119.1(4)
C4 C3 C2 123.9(4)
O2 C3 C2 116.9(4)
C5 C4 C3 117.6(4)
C5 C4 H4 121.2
C3 C4 H4 121.2
C4 C5 C6 122.8(4)
C4 C5 O3 119.0(4)
C6 C5 O3 118.0(4)
C5 C6 C1 117.0(4)
C5 C6 H6 121.5
C1 C6 H6 121.5
C9 C7 C8 110.1(3)
C9 C7 C10 109.2(3)
C8 C7 C10 108.9(3)
C9 C7 P1 113.3(3)
C8 C7 P1 111.2(3)
C10 C7 P1 103.8(3)
C7 C8 H8A 109.5
C7 C8 H8B 109.5
H8A C8 H8B 109.5
C7 C8 H8C 109.5
H8A C8 H8C 109.5
H8B C8 H8C 109.5
C7 C9 H9A 109.5
C7 C9 H9B 109.5
H9A C9 H9B 109.5
C7 C9 H9C 109.5
H9A C9 H9C 109.5
H9B C9 H9C 109.5
C7 C10 H10A 109.5
C7 C10 H10B 109.5
H10A C10 H10B 109.5
C7 C10 H10C 109.5
H10A C10 H10C 109.5
H10B C10 H10C 109.5
C14 C11 C12 108.3(3)
C14 C11 C13 109.7(3)
C12 C11 C13 108.6(3)
C14 C11 P1 113.4(3)
C12 C11 P1 105.1(3)
C13 C11 P1 111.5(3)
C11 C12 H12A 109.5
C11 C12 H12B 109.5
H12A C12 H12B 109.5
C11 C12 H12C 109.5
H12A C12 H12C 109.5
H12B C12 H12C 109.5
C11 C13 H13A 109.5
C11 C13 H13B 109.5
H13A C13 H13B 109.5
C11 C13 H13C 109.5
H13A C13 H13C 109.5
H13B C13 H13C 109.5
C11 C14 H14A 109.5
C11 C14 H14B 109.5
H14A C14 H14B 109.5
C11 C14 H14C 109.5
H14A C14 H14C 109.5
H14B C14 H14C 109.5
C18 C15 C17 109.4(4)
C18 C15 C16 108.3(4)
C17 C15 C16 108.5(4)
C18 C15 P2 110.7(3)
C17 C15 P2 114.4(3)
C16 C15 P2 105.2(3)
C15 C16 H16A 109.5
C15 C16 H16B 109.5
H16A C16 H16B 109.5
C15 C16 H16C 109.5
H16A C16 H16C 109.5
H16B C16 H16C 109.5
C15 C17 H17A 109.5
C15 C17 H17B 109.5
H17A C17 H17B 109.5
C15 C17 H17C 109.5
H17A C17 H17C 109.5
H17B C17 H17C 109.5
C15 C18 H18A 109.5
C15 C18 H18B 109.5
H18A C18 H18B 109.5
C15 C18 H18C 109.5
H18A C18 H18C 109.5
H18B C18 H18C 109.5
C22 C19 C21 109.7(5)
C22 C19 C20 108.6(4)
C21 C19 C20 108.8(4)
C22 C19 P2 104.7(3)
C21 C19 P2 111.3(3)
C20 C19 P2 113.6(3)
C19 C20 H20A 109.5
C19 C20 H20B 109.5
H20A C20 H20B 109.5
C19 C20 H20C 109.5
H20A C20 H20C 109.5
H20B C20 H20C 109.5
C19 C21 H21A 109.5
C19 C21 H21B 109.5
H21A C21 H21B 109.5
C19 C21 H21C 109.5
H21A C21 H21C 109.5
H21B C21 H21C 109.5
C19 C22 H22A 109.5
C19 C22 H22B 109.5
H22A C22 H22B 109.5
C19 C22 H22C 109.5
H22A C22 H22C 109.5
H22B C22 H22C 109.5
O4 C23 O3 122.8(4)
O4 C23 C24 125.4(5)
O3 C23 C24 111.8(4)
C29 C24 C25 120.7(5)
C29A C24 C25A 119.7(6)
C29 C24 C23 126.6(6)
C29A C24 C23 113.8(7)
C25 C24 C23 112.7(6)
C25A C24 C23 126.3(7)
C26 C25 C24 119.2(5)
C26 C25 H25 120.4
C24 C25 H25 120.4
C27 C26 C25 119.4(6)
C27 C26 H26 120.3
C25 C26 H26 120.3
C26 C27 C28 121.7(7)
C26 C27 H27 119.1
C28 C27 H27 119.1
C27 C28 C29 118.2(6)
C27 C28 H28 120.9
C29 C28 H28 120.9
C24 C29 C28 120.6(5)
C24 C29 H29 119.7
C28 C29 H29 119.7
C26A C25A C24 120.0(6)
C26A C25A H25A 120.0
C24 C25A H25A 120.0
C27A C26A C25A 119.4(7)
C27A C26A H26A 120.3
C25A C26A H26A 120.3
C26A C27A C28A 121.3(8)
C26A C27A H27A 119.3
C28A C27A H27A 119.3
C27A C28A C29A 118.7(7)
C27A C28A H28A 120.7
C29A C28A H28A 120.7
C24 C29A C28A 120.7(6)
C24 C29A H29A 119.6
C28A C29A H29A 119.6

loop_
_geom_bond_atom_site_label_1
_geom_bond_atom_site_label_2
_geom_bond_distance
Ni C2 1.875(4)
Ni P1 2.1845(12)
Ni P2 2.1865(12)
Ni Cl 2.2005(12)
P1 O1 1.660(2)
P1 C11 1.846(4)
P1 C7 1.857(4)
P2 O2 1.650(3)
P2 C19 1.844(4)
P2 C15 1.847(4)
O1 C1 1.384(4)
O2 C3 1.380(4)
O3 C23 1.341(5)
O3 C5 1.412(4)
O4 C23 1.192(5)
C1 C6 1.383(5)
C1 C2 1.390(5)
C2 C3 1.401(5)
C3 C4 1.373(5)
C4 C5 1.371(5)
C4 H4 0.9300
C5 C6 1.372(5)
C6 H6 0.9300
C7 C9 1.531(5)
C7 C8 1.538(5)
C7 C10 1.540(5)
C8 H8A 0.9600
C8 H8B 0.9600
C8 H8C 0.9600
C9 H9A 0.9600
C9 H9B 0.9600
C9 H9C 0.9600
C10 H10A 0.9600
C10 H10B 0.9600
C10 H10C 0.9600
C11 C14 1.532(5)
C11 C12 1.535(5)
C11 C13 1.536(5)
C12 H12A 0.9600
C12 H12B 0.9600
C12 H12C 0.9600
C13 H13A 0.9600
C13 H13B 0.9600
C13 H13C 0.9600
C14 H14A 0.9600
C14 H14B 0.9600
C14 H14C 0.9600
C15 C18 1.509(6)
C15 C17 1.523(5)
C15 C16 1.533(6)
C16 H16A 0.9600
C16 H16B 0.9600
C16 H16C 0.9600
C17 H17A 0.9600
C17 H17B 0.9600
C17 H17C 0.9600
C18 H18A 0.9600
C18 H18B 0.9600
C18 H18C 0.9600
C19 C22 1.502(5)
C19 C21 1.517(6)
C19 C20 1.525(5)
C20 H20A 0.9600
C20 H20B 0.9600
C20 H20C 0.9600
C21 H21A 0.9600
C21 H21B 0.9600
C21 H21C 0.9600
C22 H22A 0.9600
C22 H22B 0.9600
C22 H22C 0.9600
C23 C24 1.480(5)
C24 C29 1.369(6)
C24 C29A 1.381(7)
C24 C25 1.392(6)
C24 C25A 1.388(6)
C25 C26 1.393(6)
C25 H25 0.9300
C26 C27 1.381(6)
C26 H26 0.9300
C27 C28 1.384(6)
C27 H27 0.9300
C28 C29 1.397(6)
C28 H28 0.9300
C29 H29 0.9300
C25A C26A 1.394(7)
C25A H25A 0.9300
C26A C27A 1.382(7)
C26A H26A 0.9300
C27A C28A 1.381(7)
C27A H27A 0.9300
C28A C29A 1.398(7)
C28A H28A 0.9300
C29A H29A 0.9300

loop_
_geom_torsion_atom_site_label_1
_geom_torsion_atom_site_label_2
_geom_torsion_atom_site_label_3
_geom_torsion_atom_site_label_4
_geom_torsion
C11 P1 O1 C1 -113.7(3)
C7 P1 O1 C1 129.1(3)
Ni P1 O1 C1 7.1(2)
C19 P2 O2 C3 132.0(3)
C15 P2 O2 C3 -110.1(3)
Ni P2 O2 C3 9.3(3)
P1 O1 C1 C6 173.3(3)
P1 O1 C1 C2 -5.5(4)
C6 C1 C2 C3 1.3(5)
O1 C1 C2 C3 179.9(3)
C6 C1 C2 Ni -178.2(3)
O1 C1 C2 Ni 0.5(5)
P1 Ni C2 C1 3.3(3)
P2 Ni C2 C1 -175.1(3)
P1 Ni C2 C3 -176.1(3)
P2 Ni C2 C3 5.5(3)
P2 O2 C3 C4 174.2(3)
P2 O2 C3 C2 -6.4(4)
C1 C2 C3 C4 -0.9(5)
Ni C2 C3 C4 178.5(3)
C1 C2 C3 O2 179.7(3)
Ni C2 C3 O2 -0.9(5)
O2 C3 C4 C5 179.6(3)
C2 C3 C4 C5 0.2(6)
C3 C4 C5 C6 0.2(6)
C3 C4 C5 O3 -173.8(3)
C23 O3 C5 C4 -89.3(5)
C23 O3 C5 C6 96.4(4)
C4 C5 C6 C1 0.1(6)
O3 C5 C6 C1 174.2(3)
O1 C1 C6 C5 -179.5(3)
C2 C1 C6 C5 -0.9(6)
O1 P1 C7 C9 38.4(3)
C11 P1 C7 C9 -67.8(3)
Ni P1 C7 C9 151.5(2)
O1 P1 C7 C8 163.2(3)
C11 P1 C7 C8 56.9(3)
Ni P1 C7 C8 -83.8(3)
O1 P1 C7 C10 -79.9(3)
C11 P1 C7 C10 173.9(3)
Ni P1 C7 C10 33.2(3)
O1 P1 C11 C14 -52.0(3)
C7 P1 C11 C14 54.3(3)
Ni P1 C11 C14 -164.6(2)
O1 P1 C11 C12 66.1(3)
C7 P1 C11 C12 172.5(2)
Ni P1 C11 C12 -46.4(3)
O1 P1 C11 C13 -176.4(3)
C7 P1 C11 C13 -70.0(3)
Ni P1 C11 C13 71.1(3)
O2 P2 C15 C18 -178.7(3)
C19 P2 C15 C18 -72.0(4)
Ni P2 C15 C18 69.3(4)
O2 P2 C15 C17 -54.5(4)
C19 P2 C15 C17 52.2(5)
Ni P2 C15 C17 -166.5(3)
O2 P2 C15 C16 64.5(4)
C19 P2 C15 C16 171.2(4)
Ni P2 C15 C16 -47.5(4)
O2 P2 C19 C22 -78.9(4)
C15 P2 C19 C22 174.5(4)
Ni P2 C19 C22 34.4(4)
O2 P2 C19 C21 162.7(4)
C15 P2 C19 C21 56.1(4)
Ni P2 C19 C21 -84.1(4)
O2 P2 C19 C20 39.5(4)
C15 P2 C19 C20 -67.1(4)
Ni P2 C19 C20 152.7(3)
C5 O3 C23 O4 3.2(7)
C5 O3 C23 C24 -174.1(4)
O4 C23 C24 C29 176.0(14)
O3 C23 C24 C29 -6.7(14)
O4 C23 C24 C29A 175.2(18)
O3 C23 C24 C29A -7.5(19)
O4 C23 C24 C25 -5.1(12)
O3 C23 C24 C25 172.1(11)
O4 C23 C24 C25A -10.0(19)
O3 C23 C24 C25A 167.3(18)
C29 C24 C25 C26 2(2)
C23 C24 C25 C26 -176.6(12)
C24 C25 C26 C27 0(2)
C25 C26 C27 C28 -2.2(17)
C26 C27 C28 C29 1.8(19)
C25 C24 C29 C28 -3(3)
C23 C24 C29 C28 175.9(11)
C27 C28 C29 C24 1(2)
C29A C24 C25A C26A 0(4)
C23 C24 C25A C26A -174.6(16)
C24 C25A C26A C27A -3(4)
C25A C26A C27A C28A 4(3)
C26A C27A C28A C29A -2(3)
C25A C24 C29A C28A 2(4)
C23 C24 C29A C28A 177(2)
C27A C28A C29A C24 -1(4)
